data_7010788
loop_
_publ_author_name
'Fortin, S\'ebastien'
'Fabre, Paul-Louis'
'Dartiguenave, Mich\`ele'
'Beauchamp, Andr\'e L.'

_publ_section_title
;
 Neutral and cationic
 biimidazoledihalogenobis(trimethylphosphine)rhenium(iii) complexes:
 ion-pairing, acid--base and redox propertiesElectronic supplementary
 information (ESI) available: details of the structure determination
 and refinement for compounds 4, 5, 7 and 9&#x00B7;OPPh3. See
 http://www.rsc.org/suppdata/dt/b1/b103719f/
;
_journal_issue 23
_journal_name_full 'Journal of the Chemical Society, Dalton Transactions'
_journal_page_first 3520
_journal_paper_doi 10.1039/b103719f
_journal_year 2001
_chemical_compound_source 'synthesized by the authors, see text'
_chemical_formula_moiety 'C30 H38 I2 N4 O P3 Re'
_chemical_formula_sum 'C30 H38 I2 N4 O P3 Re'
_chemical_formula_weight 1003.554
_space_group_IT_number 14
_symmetry_cell_setting monoclinic
_symmetry_space_group_name_Hall '-P 2ybc'
_symmetry_space_group_name_H-M 'P 1 21/c 1'
_atom_sites_solution_hydrogens geom
_atom_sites_solution_primary direct
_atom_sites_solution_secondary difmap
_audit_creation_method 'SHELXL93 (Sheldrick, 1993)'
_cell_angle_alpha 90.00
_cell_angle_beta 101.660(10)
_cell_angle_gamma 90.00
_cell_formula_units_Z 4
_cell_length_a 9.488(2)
_cell_length_b 12.841(2)
_cell_length_c 30.166(4)
_cell_measurement_reflns_used 22
_cell_measurement_temperature 293(2)
_cell_measurement_theta_max 10.37
_cell_measurement_theta_min 4.02
_cell_volume 3599.4(11)
_computing_cell_refinement 'Siemens XSCANS'
_computing_data_collection 'Siemens XSCANS'
_computing_data_reduction 'Siemens SHELXTL'
_computing_molecular_graphics 'ORTEPII (Johnson (1976) in NRCVAX (Gabe et al (1989))'
_computing_publication_material 'NRCVAX (Gabe et al (1989) and SHELXL93 (Sheldrick (1993))'
_computing_structure_refinement 'Siemens SHELXTL'
_computing_structure_solution 'SHELXS86 (Sheldrick, 1990)'
_diffrn_ambient_temperature 293(2)
_diffrn_measurement_device_type 'Siemens P4'
_diffrn_measurement_method '2\q/\w scans'
_diffrn_radiation_monochromator graphite
_diffrn_radiation_source 'sealed tube'
_diffrn_radiation_type MoK\a
_diffrn_radiation_wavelength 0.71073
_diffrn_reflns_av_R_equivalents 0.0817
_diffrn_reflns_av_sigmaI/netI 0.0558
_diffrn_reflns_limit_h_max 11
_diffrn_reflns_limit_h_min -11
_diffrn_reflns_limit_k_max 16
_diffrn_reflns_limit_k_min -16
_diffrn_reflns_limit_l_max 37
_diffrn_reflns_limit_l_min -37
_diffrn_reflns_number 29076
_diffrn_reflns_theta_max 26.50
_diffrn_reflns_theta_min 1.73
_diffrn_standards_decay_% 1.0
_diffrn_standards_interval_count 97
_diffrn_standards_number 3
_exptl_absorpt_coefficient_mu 5.253
_exptl_absorpt_correction_T_max 0.4309
_exptl_absorpt_correction_T_min 0.2591
_exptl_absorpt_correction_type integration
_exptl_absorpt_process_details 'Siemens SHELXTL'
_exptl_crystal_colour brown
_exptl_crystal_density_diffrn 1.8519
_exptl_crystal_density_meas ?
_exptl_crystal_density_method .
_exptl_crystal_description block
_exptl_crystal_F_000 1920.0
_exptl_crystal_size_max 0.402
_exptl_crystal_size_mid 0.198
_exptl_crystal_size_min 0.160
_refine_diff_density_max 1.999
_refine_diff_density_min -1.244
_refine_diff_density_rms 0.145
_refine_ls_extinction_method none
_refine_ls_goodness_of_fit_all 1.070
_refine_ls_goodness_of_fit_ref 1.100
_refine_ls_hydrogen_treatment constr
_refine_ls_matrix_type full
_refine_ls_number_parameters 370
_refine_ls_number_reflns 7445
_refine_ls_number_restraints 0
_refine_ls_restrained_S_all 1.070
_refine_ls_restrained_S_obs 1.100
_refine_ls_R_factor_all 0.0723
_refine_ls_R_factor_gt 0.0409
_refine_ls_shift/su_max 0.001
_refine_ls_shift/su_mean 0.000
_refine_ls_structure_factor_coef Fsqd
_refine_ls_weighting_details 'w=1/[\s^2^(Fo^2^)+(0.0287P)^2^+10.0985P] where P=(Fo^2^+2Fc^2^)/3'
_refine_ls_weighting_scheme calc
_refine_ls_wR_factor_all 0.0924
_refine_ls_wR_factor_ref 0.0809
_reflns_number_gt 5490
_reflns_number_total 7445
_reflns_threshold_expression >2\s(I)
_cod_data_source_file b103719f.txt
_cod_data_source_block compound_9_OPPh3
_cod_depositor_comments
;
The following automatic conversions were performed:
'_symmetry_cell_setting' value 'Monoclinic' changed to 'monoclinic'
according to '/home/saulius/struct/CIF-dictionaries/cif_core.dic'
dictionary named 'cif_core.dic' version 2.4.1 from 2010-06-29.

Automatic conversion script
Id: cif_fix_enum 1527 2010-12-29 10:47:43Z saulius 
;
_cod_original_sg_symbol_H-M P2(1)/c
_cod_database_code 7010788

loop_
_symmetry_equiv_pos_as_xyz
'x, y, z'
'-x, y+1/2, -z+1/2'
'-x, -y, -z'
'x, -y-1/2, z-1/2'

loop_
_atom_site_label
_atom_site_type_symbol
_atom_site_fract_x
_atom_site_fract_y
_atom_site_fract_z
_atom_site_U_iso_or_equiv
_atom_site_adp_type
_atom_site_occupancy
_atom_site_calc_flag
_atom_site_refinement_flags
_atom_site_disorder_group
Re Re 0.10582(3) 0.44784(2) 0.352810(9) 0.03371(8) Uani 1 d . .
I1 I -0.11273(5) 0.31115(4) 0.327856(19) 0.05750(16) Uani 1 d . .
I2 I 0.06264(6) 0.55936(5) 0.275409(18) 0.06093(16) Uani 1 d . .
P1 P 0.2673(2) 0.32653(16) 0.32529(7) 0.0461(5) Uani 1 d . .
C101 C 0.2379(10) 0.3028(8) 0.2652(3) 0.071(3) Uani 1 d . .
H10A H 0.1431 0.2748 0.2549 0.107 Uiso 1 calc R .
H10B H 0.3081 0.2540 0.2590 0.107 Uiso 1 calc R .
H10C H 0.2469 0.3670 0.2497 0.107 Uiso 1 calc R .
C102 C 0.4544(9) 0.3631(9) 0.3386(4) 0.091(4) Uani 1 d . .
H10D H 0.4651 0.4323 0.3277 0.137 Uiso 1 calc R .
H10E H 0.5093 0.3154 0.3243 0.137 Uiso 1 calc R .
H10F H 0.4885 0.3612 0.3708 0.137 Uiso 1 calc R .
C103 C 0.2676(12) 0.1968(8) 0.3479(4) 0.096(4) Uani 1 d . .
H10G H 0.1747 0.1657 0.3378 0.144 Uiso 1 calc R .
H10H H 0.2892 0.1998 0.3804 0.144 Uiso 1 calc R .
H10I H 0.3392 0.1557 0.3376 0.144 Uiso 1 calc R .
P2 P -0.0505(2) 0.56238(16) 0.38625(7) 0.0498(5) Uani 1 d . .
C201 C -0.1426(15) 0.5003(9) 0.4256(5) 0.116(5) Uani 1 d . .
H20A H -0.0736 0.4762 0.4513 0.174 Uiso 1 calc R .
H20B H -0.1970 0.4422 0.4112 0.174 Uiso 1 calc R .
H20C H -0.2065 0.5492 0.4354 0.174 Uiso 1 calc R .
C202 C 0.0411(13) 0.6671(9) 0.4197(5) 0.130(6) Uani 1 d . .
H20D H 0.1013 0.7031 0.4027 0.196 Uiso 1 calc R .
H20E H 0.0992 0.6394 0.4469 0.196 Uiso 1 calc R .
H20F H -0.0284 0.7146 0.4274 0.196 Uiso 1 calc R .
C203 C -0.1944(12) 0.6307(11) 0.3494(4) 0.120(5) Uani 1 d . .
H20G H -0.2635 0.5814 0.3341 0.180 Uiso 1 calc R .
H20H H -0.1558 0.6700 0.3275 0.180 Uiso 1 calc R .
H20I H -0.2403 0.6772 0.3670 0.180 Uiso 1 calc R .
N11 N 0.4565(6) 0.5819(5) 0.4408(2) 0.0457(15) Uani 1 d . .
H11 H 0.5119 0.5801 0.4671 0.055 Uiso 0.50 calc PR -1
C12 C 0.3496(7) 0.5174(5) 0.4244(2) 0.0369(15) Uani 1 d . .
N13 N 0.2829(6) 0.5416(4) 0.38234(18) 0.0386(13) Uani 1 d . .
C14 C 0.3532(8) 0.6279(6) 0.3709(3) 0.054(2) Uani 1 d . .
H14 H 0.3317 0.6637 0.3436 0.065 Uiso 1 calc R .
C15 C 0.4600(8) 0.6518(6) 0.4069(3) 0.056(2) Uani 1 d . .
H15 H 0.5247 0.7067 0.4082 0.067 Uiso 1 calc R .
N21 N 0.3274(6) 0.3839(4) 0.48456(19) 0.0396(13) Uani 1 d . .
H21 H 0.3965 0.4012 0.5064 0.047 Uiso 0.50 calc PR -2
C22 C 0.2902(6) 0.4296(5) 0.4440(2) 0.0333(14) Uani 1 d . .
N23 N 0.1767(5) 0.3807(4) 0.4183(2) 0.0389(13) Uani 1 d . .
C24 C 0.1459(6) 0.3062(5) 0.4442(2) 0.0288(13) Uani 1 d . .
H24 H 0.0702 0.2597 0.4354 0.035 Uiso 1 calc R .
C25 C 0.2324(7) 0.3038(5) 0.4839(3) 0.0455(17) Uani 1 d . .
H25 H 0.2298 0.2567 0.5071 0.055 Uiso 1 calc R .
P3 P -0.2790(2) -0.05928(15) 0.39891(7) 0.0435(4) Uani 1 d . .
O O -0.3146(6) -0.1549(4) 0.4213(2) 0.0677(17) Uani 1 d . .
C301 C -0.3097(8) 0.0573(6) 0.4293(3) 0.0522(18) Uani 1 d . .
C302 C -0.2285(12) 0.1431(7) 0.4325(4) 0.077(3) Uani 1 d . .
H302 H -0.1500 0.1449 0.4184 0.093 Uiso 1 calc R .
C303 C -0.2591(16) 0.2295(8) 0.4566(4) 0.108(4) Uani 1 d . .
H303 H -0.1991 0.2874 0.4597 0.130 Uiso 1 calc R .
C304 C -0.3754(14) 0.2288(11) 0.4751(4) 0.101(4) Uani 1 d . .
H304 H -0.3990 0.2879 0.4899 0.121 Uiso 1 calc R .
C305 C -0.4579(12) 0.1444(13) 0.4728(5) 0.112(5) Uani 1 d . .
H305 H -0.5367 0.1441 0.4868 0.134 Uiso 1 calc R .
C306 C -0.4272(10) 0.0574(10) 0.4497(4) 0.090(4) Uani 1 d . .
H306 H -0.4857 -0.0011 0.4479 0.108 Uiso 1 calc R .
C401 C -0.0933(7) -0.0545(6) 0.3933(3) 0.0469(17) Uani 1 d . .
C402 C 0.0129(9) -0.0520(8) 0.4328(3) 0.069(2) Uani 1 d . .
H402 H -0.0139 -0.0485 0.4608 0.082 Uiso 1 calc R .
C403 C 0.1549(10) -0.0548(9) 0.4310(4) 0.088(3) Uani 1 d . .
H403 H 0.2241 -0.0523 0.4576 0.106 Uiso 1 calc R .
C404 C 0.1959(10) -0.0610(9) 0.3908(4) 0.086(3) Uani 1 d . .
H404 H 0.2931 -0.0651 0.3898 0.103 Uiso 1 calc R .
C405 C 0.0955(10) -0.0615(9) 0.3518(4) 0.085(3) Uani 1 d . .
H405 H 0.1242 -0.0633 0.3241 0.102 Uiso 1 calc R .
C406 C -0.0493(8) -0.0594(7) 0.3530(3) 0.060(2) Uani 1 d . .
H406 H -0.1174 -0.0613 0.3260 0.072 Uiso 1 calc R .
C501 C -0.3887(7) -0.0419(6) 0.3437(2) 0.0455(17) Uani 1 d . .
C502 C -0.3810(10) 0.0441(7) 0.3169(3) 0.067(2) Uani 1 d . .
H502 H -0.3125 0.0955 0.3264 0.080 Uiso 1 calc R .
C503 C -0.4769(12) 0.0531(10) 0.2756(3) 0.085(3) Uani 1 d . .
H503 H -0.4700 0.1101 0.2572 0.102 Uiso 1 calc R .
C504 C -0.5802(11) -0.0196(11) 0.2618(4) 0.088(4) Uani 1 d . .
H504 H -0.6471 -0.0107 0.2349 0.106 Uiso 1 calc R .
C505 C -0.5846(11) -0.1046(11) 0.2874(4) 0.095(4) Uani 1 d . .
H505 H -0.6528 -0.1557 0.2772 0.114 Uiso 1 calc R .
C506 C -0.4916(9) -0.1184(8) 0.3281(3) 0.071(3) Uani 1 d . .
H506 H -0.4970 -0.1780 0.3452 0.085 Uiso 1 calc R .

loop_
_atom_site_aniso_label
_atom_site_aniso_U_11
_atom_site_aniso_U_22
_atom_site_aniso_U_33
_atom_site_aniso_U_23
_atom_site_aniso_U_13
_atom_site_aniso_U_12
Re 0.03256(13) 0.03586(14) 0.03027(14) -0.00036(13) 0.00053(9) -0.00490(12)
I1 0.0444(3) 0.0629(3) 0.0585(3) -0.0057(3) -0.0058(2) -0.0188(2)
I2 0.0765(4) 0.0637(3) 0.0378(3) 0.0145(3) 0.0002(2) 0.0046(3)
P1 0.0445(10) 0.0530(12) 0.0408(11) -0.0027(9) 0.0083(8) 0.0028(9)
C101 0.084(6) 0.082(7) 0.047(5) -0.018(5) 0.010(4) 0.011(5)
C102 0.050(5) 0.136(10) 0.091(8) -0.038(7) 0.021(5) -0.002(6)
C103 0.122(9) 0.071(7) 0.105(9) 0.026(6) 0.047(7) 0.049(6)
P2 0.0514(11) 0.0459(11) 0.0512(12) -0.0067(10) 0.0079(9) 0.0062(9)
C201 0.158(12) 0.091(8) 0.132(12) 0.013(8) 0.108(10) 0.023(8)
C202 0.098(9) 0.101(9) 0.193(16) -0.087(10) 0.030(9) -0.002(7)
C203 0.114(9) 0.152(12) 0.082(9) -0.016(8) -0.005(7) 0.080(9)
N11 0.042(3) 0.047(4) 0.044(4) -0.003(3) -0.003(3) -0.010(3)
C12 0.034(3) 0.040(4) 0.035(4) -0.002(3) 0.004(3) -0.003(3)
N13 0.045(3) 0.040(3) 0.027(3) 0.003(3) -0.002(2) -0.007(3)
C14 0.056(5) 0.054(5) 0.047(5) 0.014(4) 0.000(4) -0.017(4)
C15 0.050(4) 0.049(4) 0.063(6) 0.007(4) -0.001(4) -0.023(4)
N21 0.039(3) 0.043(3) 0.034(3) 0.004(3) 0.002(2) -0.002(2)
C22 0.037(3) 0.033(4) 0.029(3) 0.000(3) 0.005(3) -0.002(3)
N23 0.030(3) 0.038(3) 0.046(4) -0.011(3) 0.000(2) -0.003(2)
C24 0.020(3) 0.039(3) 0.026(3) 0.007(3) 0.004(2) -0.001(2)
C25 0.047(4) 0.041(4) 0.050(5) 0.011(3) 0.014(3) -0.004(3)
P3 0.0484(10) 0.0399(10) 0.0402(10) 0.0035(9) 0.0044(8) -0.0094(8)
O 0.086(4) 0.050(3) 0.066(4) 0.012(3) 0.011(3) -0.025(3)
C301 0.055(4) 0.060(5) 0.043(4) 0.002(4) 0.014(3) 0.000(4)
C302 0.112(8) 0.053(5) 0.082(7) -0.014(5) 0.057(6) -0.021(5)
C303 0.175(13) 0.051(6) 0.113(11) -0.026(6) 0.060(10) -0.012(7)
C304 0.103(9) 0.107(10) 0.090(9) -0.032(8) 0.011(7) 0.047(8)
C305 0.057(6) 0.176(14) 0.103(10) -0.047(10) 0.020(6) 0.018(8)
C306 0.059(6) 0.129(10) 0.084(8) -0.044(7) 0.017(5) -0.017(6)
C401 0.048(4) 0.038(4) 0.051(5) -0.004(4) 0.004(3) -0.001(3)
C402 0.060(5) 0.090(7) 0.048(5) -0.005(5) -0.007(4) 0.000(5)
C403 0.062(6) 0.115(9) 0.074(7) -0.006(7) -0.022(5) 0.007(6)
C404 0.046(5) 0.111(9) 0.095(9) 0.001(7) 0.005(5) 0.004(5)
C405 0.063(6) 0.117(9) 0.078(7) 0.017(7) 0.022(5) 0.001(6)
C406 0.044(4) 0.082(6) 0.052(5) 0.000(5) 0.008(4) 0.004(4)
C501 0.039(4) 0.056(5) 0.041(4) -0.008(4) 0.008(3) 0.001(3)
C502 0.073(6) 0.065(6) 0.059(6) 0.004(5) 0.006(4) 0.005(5)
C503 0.099(8) 0.105(8) 0.048(6) 0.019(6) 0.007(5) 0.042(7)
C504 0.060(6) 0.137(11) 0.056(7) 0.001(7) -0.014(5) 0.023(7)
C505 0.062(6) 0.144(11) 0.071(8) -0.031(8) -0.010(5) -0.007(7)
C506 0.056(5) 0.086(7) 0.066(6) -0.008(5) 0.002(4) -0.021(5)

loop_
_atom_type_symbol
_atom_type_description
_atom_type_scat_dispersion_real
_atom_type_scat_dispersion_imag
_atom_type_scat_source
Re Re -1.0185 7.2310 'International Tables Vol C Tables 4.2.6.8 and 6.1.1.4'
I I -0.4742 1.8119 'International Tables Vol C Tables 4.2.6.8 and 6.1.1.4'
P P 0.1023 0.0942 'International Tables Vol C Tables 4.2.6.8 and 6.1.1.4'
O O 0.0106 0.0060 'International Tables Vol C Tables 4.2.6.8 and 6.1.1.4'
N N 0.0061 0.0033 'International Tables Vol C Tables 4.2.6.8 and 6.1.1.4'
C C 0.0033 0.0016 'International Tables Vol C Tables 4.2.6.8 and 6.1.1.4'
H H 0.0000 0.0000 'International Tables Vol C Tables 4.2.6.8 and 6.1.1.4'

loop_
_geom_angle_atom_site_label_1
_geom_angle_atom_site_label_2
_geom_angle_atom_site_label_3
_geom_angle
_geom_angle_site_symmetry_1
_geom_angle_site_symmetry_3
_geom_angle_publ_flag
N13 Re N23 76.4(2) . . y
N13 Re P1 90.39(16) . . y
N23 Re P1 87.42(15) . . y
N13 Re P2 88.87(16) . . y
N23 Re P2 88.01(15) . . y
P1 Re P2 175.41(7) . . y
N13 Re I2 91.78(15) . . y
N23 Re I2 168.20(14) . . y
P1 Re I2 92.31(5) . . y
P2 Re I2 92.24(5) . . y
N13 Re I1 170.76(15) . . y
N23 Re I1 94.33(14) . . y
P1 Re I1 89.41(5) . . y
P2 Re I1 90.59(5) . . y
I2 Re I1 97.46(2) . . y
C103 P1 C102 103.4(6) . . y
C103 P1 C101 102.3(5) . . y
C102 P1 C101 102.3(5) . . y
C103 P1 Re 114.5(3) . . y
C102 P1 Re 114.5(3) . . y
C101 P1 Re 118.0(3) . . y
P1 C101 H10A 109.5 . . ?
P1 C101 H10B 109.5 . . ?
H10A C101 H10B 109.5 . . ?
P1 C101 H10C 109.5 . . ?
H10A C101 H10C 109.5 . . ?
H10B C101 H10C 109.5 . . ?
P1 C102 H10D 109.5 . . ?
P1 C102 H10E 109.5 . . ?
H10D C102 H10E 109.5 . . ?
P1 C102 H10F 109.5 . . ?
H10D C102 H10F 109.5 . . ?
H10E C102 H10F 109.5 . . ?
P1 C103 H10G 109.5 . . ?
P1 C103 H10H 109.5 . . ?
H10G C103 H10H 109.5 . . ?
P1 C103 H10I 109.5 . . ?
H10G C103 H10I 109.5 . . ?
H10H C103 H10I 109.5 . . ?
C202 P2 C201 101.9(7) . . y
C202 P2 C203 101.6(6) . . y
C201 P2 C203 102.4(7) . . y
C202 P2 Re 114.6(4) . . y
C201 P2 Re 115.0(4) . . y
C203 P2 Re 119.0(4) . . y
P2 C201 H20A 109.5 . . ?
P2 C201 H20B 109.5 . . ?
H20A C201 H20B 109.5 . . ?
P2 C201 H20C 109.5 . . ?
H20A C201 H20C 109.5 . . ?
H20B C201 H20C 109.5 . . ?
P2 C202 H20D 109.5 . . ?
P2 C202 H20E 109.5 . . ?
H20D C202 H20E 109.5 . . ?
P2 C202 H20F 109.5 . . ?
H20D C202 H20F 109.5 . . ?
H20E C202 H20F 109.5 . . ?
P2 C203 H20G 109.5 . . ?
P2 C203 H20H 109.5 . . ?
H20G C203 H20H 109.5 . . ?
P2 C203 H20I 109.5 . . ?
H20G C203 H20I 109.5 . . ?
H20H C203 H20I 109.5 . . ?
C12 N11 C15 105.4(6) . . y
C12 N11 H11 127.3 . . ?
C15 N11 H11 127.3 . . ?
N11 C12 N13 112.9(6) . . y
N11 C12 C22 132.1(6) . . y
N13 C12 C22 115.0(6) . . y
C12 N13 C14 105.4(6) . . y
C12 N13 Re 116.9(4) . . y
C14 N13 Re 137.7(5) . . y
C15 C14 N13 107.6(7) . . y
C15 C14 H14 126.2 . . ?
N13 C14 H14 126.2 . . ?
C14 C15 N11 108.8(6) . . y
C14 C15 H15 125.6 . . ?
N11 C15 H15 125.6 . . ?
C22 N21 C25 105.4(6) . . y
C22 N21 H21 127.3 . . ?
C25 N21 H21 127.3 . . ?
N21 C22 N23 110.7(5) . . y
N21 C22 C12 131.8(6) . . y
N23 C22 C12 117.5(6) . . y
C24 N23 C22 104.2(6) . . y
C24 N23 Re 141.6(4) . . y
C22 N23 Re 114.2(4) . . y
N23 C24 C25 113.0(6) . . y
N23 C24 H24 123.5 . . ?
C25 C24 H24 123.5 . . ?
C24 C25 N21 106.7(6) . . y
C24 C25 H25 126.7 . . ?
N21 C25 H25 126.7 . . ?
O P3 C501 112.7(4) . . y
O P3 C401 112.9(4) . . y
C501 P3 C401 107.7(3) . . y
O P3 C301 112.5(4) . . y
C501 P3 C301 104.2(4) . . y
C401 P3 C301 106.2(4) . . y
C302 C301 C306 118.2(9) . . y
C302 C301 P3 124.7(6) . . y
C306 C301 P3 117.0(7) . . y
C301 C302 C303 121.2(9) . . y
C301 C302 H302 119.4 . . ?
C303 C302 H302 119.4 . . ?
C304 C303 C302 119.5(11) . . y
C304 C303 H303 120.3 . . ?
C302 C303 H303 120.3 . . ?
C305 C304 C303 120.7(11) . . y
C305 C304 H304 119.6 . . ?
C303 C304 H304 119.6 . . ?
C304 C305 C306 120.3(11) . . y
C304 C305 H305 119.9 . . ?
C306 C305 H305 119.9 . . ?
C305 C306 C301 120.0(11) . . y
C305 C306 H306 120.0 . . ?
C301 C306 H306 120.0 . . ?
C406 C401 C402 117.6(7) . . y
C406 C401 P3 124.1(6) . . y
C402 C401 P3 118.2(7) . . y
C403 C402 C401 121.0(9) . . y
C403 C402 H402 119.5 . . ?
C401 C402 H402 119.5 . . ?
C404 C403 C402 120.4(9) . . y
C404 C403 H403 119.8 . . ?
C402 C403 H403 119.8 . . ?
C403 C404 C405 120.0(9) . . y
C403 C404 H404 120.0 . . ?
C405 C404 H404 120.0 . . ?
C404 C405 C406 120.4(10) . . y
C404 C405 H405 119.8 . . ?
C406 C405 H405 119.8 . . ?
C401 C406 C405 120.5(8) . . y
C401 C406 H406 119.7 . . ?
C405 C406 H406 119.7 . . ?
C502 C501 C506 118.8(8) . . y
C502 C501 P3 123.7(6) . . y
C506 C501 P3 117.5(7) . . y
C501 C502 C503 119.2(10) . . y
C501 C502 H502 120.4 . . ?
C503 C502 H502 120.4 . . ?
C504 C503 C502 121.4(11) . . y
C504 C503 H503 119.3 . . ?
C502 C503 H503 119.3 . . ?
C505 C504 C503 119.0(9) . . y
C505 C504 H504 120.5 . . ?
C503 C504 H504 120.5 . . ?
C504 C505 C506 122.1(11) . . y
C504 C505 H505 118.9 . . ?
C506 C505 H505 118.9 . . ?
C505 C506 C501 119.4(10) . . y
C505 C506 H506 120.3 . . ?
C501 C506 H506 120.3 . . ?

loop_
_geom_bond_atom_site_label_1
_geom_bond_atom_site_label_2
_geom_bond_distance
_geom_bond_site_symmetry_2
_geom_bond_publ_flag
Re N13 2.112(5) . y
Re N23 2.136(6) . y
Re P1 2.445(2) . y
Re P2 2.447(2) . y
Re I2 2.6988(6) . y
Re I1 2.7049(6) . y
P1 C103 1.800(10) . y
P1 C102 1.802(9) . y
P1 C101 1.803(9) . y
C101 H10A 0.9600 . ?
C101 H10B 0.9600 . ?
C101 H10C 0.9600 . ?
C102 H10D 0.9600 . ?
C102 H10E 0.9600 . ?
C102 H10F 0.9600 . ?
C103 H10G 0.9600 . ?
C103 H10H 0.9600 . ?
C103 H10I 0.9600 . ?
P2 C202 1.796(11) . y
P2 C201 1.797(10) . y
P2 C203 1.804(10) . y
C201 H20A 0.9600 . ?
C201 H20B 0.9600 . ?
C201 H20C 0.9600 . ?
C202 H20D 0.9600 . ?
C202 H20E 0.9600 . ?
C202 H20F 0.9600 . ?
C203 H20G 0.9600 . ?
C203 H20H 0.9600 . ?
C203 H20I 0.9600 . ?
N11 C12 1.325(8) . y
N11 C15 1.364(10) . y
N11 H11 0.8600 . ?
C12 N13 1.335(8) . y
C12 C22 1.440(9) . y
N13 C14 1.373(9) . y
C14 C15 1.362(10) . y
C14 H14 0.9300 . ?
C15 H15 0.9300 . ?
N21 C22 1.338(8) . y
N21 C25 1.365(8) . y
N21 H21 0.8600 . ?
C22 N23 1.349(8) . y
N23 C24 1.306(8) . y
C24 C25 1.307(9) . y
C24 H24 0.9300 . ?
C25 H25 0.9300 . ?
P3 O 1.474(5) . y
P3 C501 1.790(7) . y
P3 C401 1.804(7) . y
P3 C301 1.809(8) . y
C301 C302 1.336(11) . y
C301 C306 1.378(12) . y
C302 C303 1.388(13) . y
C302 H302 0.9300 . ?
C303 C304 1.334(15) . y
C303 H303 0.9300 . ?
C304 C305 1.331(17) . y
C304 H304 0.9300 . ?
C305 C306 1.378(16) . y
C305 H305 0.9300 . ?
C306 H306 0.9300 . ?
C401 C406 1.367(11) . y
C401 C402 1.396(10) . y
C402 C403 1.360(13) . y
C402 H402 0.9300 . ?
C403 C404 1.349(15) . y
C403 H403 0.9300 . ?
C404 C405 1.356(14) . y
C404 H404 0.9300 . ?
C405 C406 1.382(11) . y
C405 H405 0.9300 . ?
C406 H406 0.9300 . ?
C501 C502 1.380(11) . y
C501 C506 1.397(11) . y
C502 C503 1.390(13) . y
C502 H502 0.9300 . ?
C503 C504 1.358(15) . y
C503 H503 0.9300 . ?
C504 C505 1.342(16) . y
C504 H504 0.9300 . ?
C505 C506 1.371(14) . y
C505 H505 0.9300 . ?
C506 H506 0.9300 . ?

loop_
_geom_hbond_atom_site_label_D
_geom_hbond_atom_site_label_H
_geom_hbond_distance_DH
_geom_hbond_distance_HA
_geom_hbond_angle_DHA
_geom_hbond_distance_DA
_geom_hbond_atom_site_label_A
_geom_hbond_site_symmetry_A
_geom_hbond_publ_flag
N11 H11 0.86 1.94 158.2 2.758(8) N21 2_666 y
N21 H21 0.86 1.91 170.4 2.758(8) N11 2_666 y

loop_
_geom_torsion_atom_site_label_1
_geom_torsion_atom_site_label_2
_geom_torsion_atom_site_label_3
_geom_torsion_atom_site_label_4
_geom_torsion
_geom_torsion_site_symmetry_1
_geom_torsion_site_symmetry_2
_geom_torsion_site_symmetry_3
_geom_torsion_site_symmetry_4
_geom_torsion_publ_flag
N13 Re P1 C103 117.8(5) . . . . y
N23 Re P1 C103 41.4(5) . . . . y
P2 Re P1 C103 37.1(10) . . . . y
I2 Re P1 C103 -150.4(5) . . . . y
I1 Re P1 C103 -53.0(5) . . . . y
N13 Re P1 C102 -1.3(5) . . . . y
N23 Re P1 C102 -77.7(5) . . . . y
P2 Re P1 C102 -82.1(10) . . . . y
I2 Re P1 C102 90.5(4) . . . . y
I1 Re P1 C102 -172.1(4) . . . . y
N13 Re P1 C101 -121.8(4) . . . . y
N23 Re P1 C101 161.8(4) . . . . y
P2 Re P1 C101 157.5(9) . . . . y
I2 Re P1 C101 -30.0(4) . . . . y
I1 Re P1 C101 67.5(4) . . . . y
N13 Re P2 C202 -1.1(6) . . . . y
N23 Re P2 C202 75.4(6) . . . . y
P1 Re P2 C202 79.7(11) . . . . y
I2 Re P2 C202 -92.8(6) . . . . y
I1 Re P2 C202 169.7(6) . . . . y
N13 Re P2 C201 -118.6(6) . . . . y
N23 Re P2 C201 -42.2(6) . . . . y
P1 Re P2 C201 -37.8(11) . . . . y
I2 Re P2 C201 149.6(6) . . . . y
I1 Re P2 C201 52.1(6) . . . . y
N13 Re P2 C203 119.5(6) . . . . y
N23 Re P2 C203 -164.1(6) . . . . y
P1 Re P2 C203 -159.7(10) . . . . y
I2 Re P2 C203 27.7(6) . . . . y
I1 Re P2 C203 -69.8(6) . . . . y
C15 N11 C12 N13 -0.6(8) . . . . y
C15 N11 C12 C22 -178.1(8) . . . . y
N11 C12 N13 C14 0.3(8) . . . . y
C22 C12 N13 C14 178.3(6) . . . . y
N11 C12 N13 Re -178.1(5) . . . . y
C22 C12 N13 Re -0.2(8) . . . . y
N23 Re N13 C12 -0.3(5) . . . . y
P1 Re N13 C12 -87.6(5) . . . . y
P2 Re N13 C12 87.9(5) . . . . y
I2 Re N13 C12 -179.9(5) . . . . y
I1 Re N13 C12 1.2(14) . . . . y
N23 Re N13 C14 -178.0(8) . . . . y
P1 Re N13 C14 94.7(8) . . . . y
P2 Re N13 C14 -89.8(8) . . . . y
I2 Re N13 C14 2.4(8) . . . . y
I1 Re N13 C14 -176.6(7) . . . . y
C12 N13 C14 C15 0.1(9) . . . . y
Re N13 C14 C15 178.0(6) . . . . y
N13 C14 C15 N11 -0.5(10) . . . . y
C12 N11 C15 C14 0.6(9) . . . . y
C25 N21 C22 N23 -0.4(7) . . . . y
C25 N21 C22 C12 -179.7(7) . . . . y
N11 C12 C22 N21 -2.3(13) . . . . y
N13 C12 C22 N21 -179.8(7) . . . . y
N11 C12 C22 N23 178.4(7) . . . . y
N13 C12 C22 N23 0.9(9) . . . . y
N21 C22 N23 C24 0.8(7) . . . . y
C12 C22 N23 C24 -179.7(6) . . . . y
N21 C22 N23 Re 179.4(4) . . . . y
C12 C22 N23 Re -1.1(7) . . . . y
N13 Re N23 C24 178.6(8) . . . . y
P1 Re N23 C24 -90.4(7) . . . . y
P2 Re N23 C24 89.3(7) . . . . y
I2 Re N23 C24 -179.3(4) . . . . y
I1 Re N23 C24 -1.2(7) . . . . y
N13 Re N23 C22 0.8(4) . . . . y
P1 Re N23 C22 91.8(4) . . . . y
P2 Re N23 C22 -88.5(4) . . . . y
I2 Re N23 C22 2.9(11) . . . . y
I1 Re N23 C22 -179.0(4) . . . . y
C22 N23 C24 C25 -1.0(8) . . . . y
Re N23 C24 C25 -178.9(5) . . . . y
N23 C24 C25 N21 0.8(8) . . . . y
C22 N21 C25 C24 -0.2(8) . . . . y
O P3 C301 C302 144.4(8) . . . . y
C501 P3 C301 C302 -93.2(9) . . . . y
C401 P3 C301 C302 20.4(9) . . . . y
O P3 C301 C306 -36.8(9) . . . . y
C501 P3 C301 C306 85.6(8) . . . . y
C401 P3 C301 C306 -160.8(8) . . . . y
C306 C301 C302 C303 1.4(17) . . . . y
P3 C301 C302 C303 -179.8(9) . . . . y
C301 C302 C303 C304 -3(2) . . . . y
C302 C303 C304 C305 3(2) . . . . y
C303 C304 C305 C306 -2(2) . . . . y
C304 C305 C306 C301 1(2) . . . . y
C302 C301 C306 C305 -0.2(16) . . . . y
P3 C301 C306 C305 -179.1(9) . . . . y
O P3 C401 C406 112.5(7) . . . . y
C501 P3 C401 C406 -12.6(8) . . . . y
C301 P3 C401 C406 -123.7(7) . . . . y
O P3 C401 C402 -63.4(8) . . . . y
C501 P3 C401 C402 171.4(7) . . . . y
C301 P3 C401 C402 60.3(8) . . . . y
C406 C401 C402 C403 -0.2(14) . . . . y
P3 C401 C402 C403 176.0(8) . . . . y
C401 C402 C403 C404 -0.7(17) . . . . y
C402 C403 C404 C405 2.0(19) . . . . y
C403 C404 C405 C406 -2.3(19) . . . . y
C402 C401 C406 C405 -0.1(13) . . . . y
P3 C401 C406 C405 -176.1(7) . . . . y
C404 C405 C406 C401 1.4(16) . . . . y
O P3 C501 C502 176.7(7) . . . . y
C401 P3 C501 C502 -58.1(8) . . . . y
C301 P3 C501 C502 54.5(8) . . . . y
O P3 C501 C506 -0.6(8) . . . . y
C401 P3 C501 C506 124.7(6) . . . . y
C301 P3 C501 C506 -122.8(7) . . . . y
C506 C501 C502 C503 1.0(13) . . . . y
P3 C501 C502 C503 -176.2(7) . . . . y
C501 C502 C503 C504 1.8(15) . . . . y
C502 C503 C504 C505 -3.6(17) . . . . y
C503 C504 C505 C506 2.7(19) . . . . y
C504 C505 C506 C501 0.1(17) . . . . y
C502 C501 C506 C505 -1.9(13) . . . . y
P3 C501 C506 C505 175.5(8) . . . . y
